data_2229287
loop_
_publ_author_name
'Yu, Zhi-Peng'
'Geng, Wen-Qian'
'Kong, Lin'
'Zhou, Hong-Ping'

_publ_section_title
;
 1-(4-Carboxyphenyl)-1<i>H</i>-imidazol-3-ium chloride dihydrate
;
_journal_coeditor_code XU5134
_journal_issue 2
_journal_name_full 'Acta Crystallographica Section E'
_journal_page_first o452
_journal_paper_doi 10.1107/S1600536811001838
_journal_volume 67
_journal_year 2011
_chemical_formula_iupac 'C10 H9 N2 O2 +, Cl -, 2H2 O'
_chemical_formula_moiety 'C10 H9 N2 O2 +, Cl -, 2(H2 O)'
_chemical_formula_sum 'C10 H13 Cl N2 O4'
_chemical_formula_weight 260.67
_chemical_name_systematic
;
1-(4-Carboxyphenyl)-1<i>H</i>-imidazol-3-ium chloride dihydrate
;
_space_group_IT_number 61
_symmetry_cell_setting orthorhombic
_symmetry_space_group_name_Hall '-P 2ac 2ab'
_symmetry_space_group_name_H-M 'P b c a'
_atom_sites_solution_hydrogens geom
_atom_sites_solution_primary direct
_atom_sites_solution_secondary difmap
_audit_creation_method SHELXL-97
_cell_angle_alpha 90.000
_cell_angle_beta 90.000
_cell_angle_gamma 90.000
_cell_formula_units_Z 8
_cell_length_a 7.427(5)
_cell_length_b 17.708(5)
_cell_length_c 18.748(5)
_cell_measurement_reflns_used 3445
_cell_measurement_temperature 298(2)
_cell_measurement_theta_max 21.66
_cell_measurement_theta_min 2.30
_cell_volume 2465.7(19)
_computing_cell_refinement 'SAINT (Bruker, 2007)'
_computing_data_collection 'SMART (Bruker, 2007)'
_computing_data_reduction 'SAINT (Bruker, 2007)'
_computing_molecular_graphics 'SHELXTL (Sheldrick, 2008)'
_computing_publication_material 'SHELXTL (Sheldrick, 2008)'
_computing_structure_refinement 'SHELXTL (Sheldrick, 2008)'
_computing_structure_solution 'SHELXTL (Sheldrick, 2008)'
_diffrn_ambient_temperature 298(2)
_diffrn_measured_fraction_theta_full 0.999
_diffrn_measured_fraction_theta_max 0.999
_diffrn_measurement_device_type 'Bruker SMART CCD area-detector'
_diffrn_measurement_method '\f and \w'
_diffrn_radiation_monochromator graphite
_diffrn_radiation_source 'fine-focus sealed tube'
_diffrn_radiation_type MoK\a
_diffrn_radiation_wavelength 0.71069
_diffrn_reflns_av_R_equivalents 0.0331
_diffrn_reflns_av_sigmaI/netI 0.0252
_diffrn_reflns_limit_h_max 7
_diffrn_reflns_limit_h_min -8
_diffrn_reflns_limit_k_max 16
_diffrn_reflns_limit_k_min -21
_diffrn_reflns_limit_l_max 22
_diffrn_reflns_limit_l_min -17
_diffrn_reflns_number 14555
_diffrn_reflns_theta_full 25.00
_diffrn_reflns_theta_max 25.00
_diffrn_reflns_theta_min 2.30
_diffrn_standards_number 0
_exptl_absorpt_coefficient_mu 0.315
_exptl_absorpt_correction_T_max 0.9397
_exptl_absorpt_correction_T_min 0.9115
_exptl_absorpt_correction_type multi-scan
_exptl_absorpt_process_details '(SADABS; Bruker, 2001)'
_exptl_crystal_colour yellow
_exptl_crystal_density_diffrn 1.404
_exptl_crystal_density_method 'not measured'
_exptl_crystal_description block
_exptl_crystal_F_000 1088
_exptl_crystal_size_max 0.30
_exptl_crystal_size_mid 0.20
_exptl_crystal_size_min 0.20
_refine_diff_density_max 0.201
_refine_diff_density_min -0.315
_refine_ls_extinction_method none
_refine_ls_goodness_of_fit_ref 0.955
_refine_ls_hydrogen_treatment mixed
_refine_ls_matrix_type full
_refine_ls_number_parameters 175
_refine_ls_number_reflns 2165
_refine_ls_number_restraints 0
_refine_ls_restrained_S_all 0.955
_refine_ls_R_factor_all 0.0652
_refine_ls_R_factor_gt 0.0398
_refine_ls_shift/su_max 0.000
_refine_ls_shift/su_mean 0.000
_refine_ls_structure_factor_coef Fsqd
_refine_ls_weighting_details 'calc w=1/[\s^2^(Fo^2^)+(0.1000P)^2^+0.3000P] where P=(Fo^2^+2Fc^2^)/3'
_refine_ls_weighting_scheme calc
_refine_ls_wR_factor_gt 0.1187
_refine_ls_wR_factor_ref 0.1455
_reflns_number_gt 1515
_reflns_number_total 2165
_reflns_threshold_expression I>2sigma(I)
_cod_data_source_file xu5134.cif
_cod_data_source_block I
_cod_database_code 2229287
_cod_database_fobs_code 2229287

loop_
_symmetry_equiv_pos_as_xyz
'x, y, z'
'-x+1/2, -y, z+1/2'
'x+1/2, -y+1/2, -z'
'-x, y+1/2, -z+1/2'
'-x, -y, -z'
'x-1/2, y, -z-1/2'
'-x-1/2, y-1/2, z'
'x, -y-1/2, z-1/2'

loop_
_atom_site_type_symbol
_atom_site_label
_atom_site_fract_x
_atom_site_fract_y
_atom_site_fract_z
_atom_site_U_iso_or_equiv
_atom_site_adp_type
_atom_site_calc_flag
_atom_site_refinement_flags
_atom_site_occupancy
_atom_site_disorder_assembly
_atom_site_disorder_group
Cl Cl1 0.99581(9) 0.35765(4) 0.14987(4) 0.0637(3) Uani d . 1 . .
O O3 0.4071(3) 0.34344(12) 0.18640(13) 0.0661(6) Uani d . 1 . .
N N1 0.6552(3) 0.13527(10) 0.12446(10) 0.0467(5) Uani d . 1 . .
C C4 0.6689(3) 0.11991(13) 0.19963(12) 0.0423(6) Uani d . 1 . .
O O4 0.6325(4) 0.41591(12) 0.09501(10) 0.0628(6) Uani d . 1 . .
O O2 0.6026(3) 0.11860(11) 0.46109(9) 0.0678(6) Uani d . 1 . .
H H7 0.6154 0.1068 0.5031 0.102 Uiso calc R 1 . .
O O1 0.7751(3) 0.01818(11) 0.44419(10) 0.0717(6) Uani d . 1 . .
C C10 0.6934(3) 0.07130(14) 0.42051(13) 0.0484(6) Uani d . 1 . .
C C6 0.7468(3) 0.03739(12) 0.29454(12) 0.0473(6) Uani d . 1 . .
H H6 0.7936 -0.0083 0.3105 0.057 Uiso calc R 1 . .
C C7 0.6859(3) 0.09017(12) 0.34359(12) 0.0436(6) Uani d . 1 . .
C C5 0.7388(3) 0.05180(13) 0.22262(12) 0.0481(6) Uani d . 1 . .
H H5 0.7798 0.0163 0.1899 0.058 Uiso calc R 1 . .
C C8 0.6198(3) 0.15821(13) 0.31931(13) 0.0483(6) Uani d . 1 . .
H H8 0.5805 0.1941 0.3520 0.058 Uiso calc R 1 . .
C C9 0.6110(3) 0.17379(12) 0.24755(13) 0.0469(6) Uani d . 1 . .
H H9 0.5667 0.2199 0.2316 0.056 Uiso calc R 1 . .
N N2 0.6424(3) 0.12032(12) 0.01107(11) 0.0572(6) Uani d . 1 . .
H H2 0.6454 0.0992 -0.0302 0.069 Uiso calc R 1 . .
C C3 0.6691(3) 0.08596(14) 0.07173(13) 0.0532(7) Uani d . 1 . .
H H3 0.6941 0.0348 0.0771 0.064 Uiso calc R 1 . .
C C2 0.6095(6) 0.19392(17) 0.02329(16) 0.0848(11) Uani d . 1 . .
C C1 0.6184(6) 0.20415(17) 0.09362(16) 0.0934(12) Uani d . 1 . .
H H1 0.6026 0.2496 0.1176 0.112 Uiso calc R 1 . .
H H12 0.554(5) 0.402(2) 0.117(2) 0.079(13) Uiso d . 1 . .
H H13 0.734(5) 0.3965(18) 0.1065(16) 0.076(11) Uiso d . 1 . .
H H11 0.283(6) 0.341(2) 0.179(2) 0.118(15) Uiso d . 1 . .
H H10 0.421(6) 0.359(2) 0.228(2) 0.112(15) Uiso d . 1 . .
H H4 0.597(5) 0.230(2) -0.017(2) 0.112(12) Uiso d . 1 . .

loop_
_atom_site_aniso_label
_atom_site_aniso_U_11
_atom_site_aniso_U_22
_atom_site_aniso_U_33
_atom_site_aniso_U_12
_atom_site_aniso_U_13
_atom_site_aniso_U_23
Cl1 0.0640(5) 0.0782(5) 0.0489(5) -0.0013(3) 0.0008(3) -0.0005(3)
O3 0.0661(15) 0.0778(14) 0.0545(14) 0.0097(11) 0.0031(11) -0.0011(11)
N1 0.0583(12) 0.0435(11) 0.0383(11) -0.0004(9) -0.0028(9) -0.0008(9)
C4 0.0480(13) 0.0421(12) 0.0370(13) -0.0030(10) -0.0038(10) -0.0021(10)
O4 0.0735(15) 0.0696(13) 0.0452(12) 0.0004(13) 0.0000(12) 0.0038(9)
O2 0.0905(15) 0.0737(12) 0.0393(10) 0.0220(11) 0.0038(10) 0.0017(10)
O1 0.0959(15) 0.0695(12) 0.0497(11) 0.0272(12) -0.0011(10) 0.0107(9)
C10 0.0514(14) 0.0493(13) 0.0444(14) 0.0007(12) -0.0044(12) -0.0011(12)
C6 0.0571(14) 0.0351(11) 0.0497(14) 0.0043(11) -0.0047(12) 0.0016(11)
C7 0.0460(13) 0.0431(13) 0.0416(13) -0.0026(10) -0.0050(10) 0.0009(10)
C5 0.0623(15) 0.0406(13) 0.0413(13) 0.0032(11) 0.0000(12) -0.0057(11)
C8 0.0602(16) 0.0449(13) 0.0397(14) 0.0045(11) -0.0018(11) -0.0059(10)
C9 0.0583(15) 0.0374(11) 0.0450(14) 0.0064(11) -0.0015(11) 0.0012(11)
N2 0.0716(15) 0.0631(14) 0.0369(12) -0.0002(11) -0.0019(10) -0.0056(10)
C3 0.0677(17) 0.0500(14) 0.0420(14) 0.0050(12) -0.0007(12) -0.0075(12)
C2 0.152(3) 0.0592(19) 0.0428(17) 0.011(2) -0.0073(19) 0.0062(14)
C1 0.186(4) 0.0480(16) 0.0467(17) 0.017(2) -0.010(2) 0.0026(13)

loop_
_atom_type_symbol
_atom_type_description
_atom_type_scat_dispersion_real
_atom_type_scat_dispersion_imag
_atom_type_scat_source
C C 0.0033 0.0016 'International Tables Vol C Tables 4.2.6.8 and 6.1.1.4'
H H 0.0000 0.0000 'International Tables Vol C Tables 4.2.6.8 and 6.1.1.4'
N N 0.0061 0.0033 'International Tables Vol C Tables 4.2.6.8 and 6.1.1.4'
O O 0.0106 0.0060 'International Tables Vol C Tables 4.2.6.8 and 6.1.1.4'
Cl Cl 0.1484 0.1585 'International Tables Vol C Tables 4.2.6.8 and 6.1.1.4'

loop_
_geom_angle_atom_site_label_1
_geom_angle_atom_site_label_2
_geom_angle_atom_site_label_3
_geom_angle_site_symmetry_1
_geom_angle_site_symmetry_3
_geom_angle
_geom_angle_publ_flag
H11 O3 H10 . . 106(4) ?
C3 N1 C1 . . 106.6(2) ?
C3 N1 C4 . . 127.0(2) ?
C1 N1 C4 . . 126.3(2) ?
C9 C4 C5 . . 121.2(2) ?
C9 C4 N1 . . 119.0(2) ?
C5 C4 N1 . . 119.8(2) ?
H12 O4 H13 . . 115(3) ?
C10 O2 H7 . . 109.5 ?
O1 C10 O2 . . 122.8(2) ?
O1 C10 C7 . . 123.6(2) ?
O2 C10 C7 . . 113.6(2) ?
C5 C6 C7 . . 120.8(2) ?
C5 C6 H6 . . 119.6 ?
C7 C6 H6 . . 119.6 ?
C8 C7 C6 . . 119.1(2) ?
C8 C7 C10 . . 122.1(2) ?
C6 C7 C10 . . 118.8(2) ?
C6 C5 C4 . . 119.0(2) ?
C6 C5 H5 . . 120.5 ?
C4 C5 H5 . . 120.5 ?
C9 C8 C7 . . 121.0(2) ?
C9 C8 H8 . . 119.5 ?
C7 C8 H8 . . 119.5 ?
C8 C9 C4 . . 118.9(2) ?
C8 C9 H9 . . 120.5 ?
C4 C9 H9 . . 120.5 ?
C3 N2 C2 . . 109.3(2) ?
C3 N2 H2 . . 125.3 ?
C2 N2 H2 . . 125.3 ?
N2 C3 N1 . . 109.4(2) ?
N2 C3 H3 . . 125.3 ?
N1 C3 H3 . . 125.3 ?
C1 C2 N2 . . 106.9(3) ?
C1 C2 H4 . . 132(2) ?
N2 C2 H4 . . 121(2) ?
C2 C1 N1 . . 107.8(3) ?
C2 C1 H1 . . 126.1 ?
N1 C1 H1 . . 126.1 ?

loop_
_geom_bond_atom_site_label_1
_geom_bond_atom_site_label_2
_geom_bond_site_symmetry_2
_geom_bond_distance
_geom_bond_publ_flag
O3 H11 . 0.94(5) ?
O3 H10 . 0.83(4) ?
N1 C3 . 1.323(3) ?
N1 C1 . 1.377(3) ?
N1 C4 . 1.439(3) ?
C4 C9 . 1.379(3) ?
C4 C5 . 1.382(3) ?
O4 H12 . 0.76(4) ?
O4 H13 . 0.86(3) ?
O2 C10 . 1.317(3) ?
O2 H7 . 0.8200 ?
O1 C10 . 1.204(3) ?
C10 C7 . 1.481(3) ?
C6 C5 . 1.373(3) ?
C6 C7 . 1.387(3) ?
C6 H6 . 0.9300 ?
C7 C8 . 1.379(3) ?
C5 H5 . 0.9300 ?
C8 C9 . 1.375(3) ?
C8 H8 . 0.9300 ?
C9 H9 . 0.9300 ?
N2 C3 . 1.305(3) ?
N2 C2 . 1.346(4) ?
N2 H2 . 0.8600 ?
C3 H3 . 0.9300 ?
C2 C1 . 1.333(4) ?
C2 H4 . 0.99(4) ?
C1 H1 . 0.9300 ?

loop_
_geom_hbond_atom_site_label_D
_geom_hbond_atom_site_label_H
_geom_hbond_atom_site_label_A
_geom_hbond_site_symmetry_A
_geom_hbond_distance_DH
_geom_hbond_distance_HA
_geom_hbond_distance_DA
_geom_hbond_angle_DHA
N2 H2 O1 2_654 0.86 2.21 2.822(3) 128
N2 H2 Cl1 3_455 0.86 2.62 3.231(2) 129
O2 H7 O4 8_566 0.82 1.77 2.594(3) 177
O3 H10 Cl1 6_556 0.83(4) 2.36(4) 3.150(3) 159(3)
O3 H11 Cl1 1_455 0.94(5) 2.22(5) 3.141(3) 168(3)
O4 H12 O3 . 0.76(4) 1.99(4) 2.718(4) 162(4)
O4 H13 Cl1 . 0.86(4) 2.22(4) 3.066(4) 172(3)

loop_
_geom_torsion_atom_site_label_1
_geom_torsion_atom_site_label_2
_geom_torsion_atom_site_label_3
_geom_torsion_atom_site_label_4
_geom_torsion_site_symmetry_1
_geom_torsion_site_symmetry_2
_geom_torsion_site_symmetry_3
_geom_torsion_site_symmetry_4
_geom_torsion
_geom_torsion_publ_flag
C3 N1 C4 C9 . . . . -165.3(2) ?
C1 N1 C4 C9 . . . . 12.2(4) ?
C3 N1 C4 C5 . . . . 14.4(4) ?
C1 N1 C4 C5 . . . . -168.1(3) ?
C5 C6 C7 C8 . . . . -1.1(4) ?
C5 C6 C7 C10 . . . . 178.6(2) ?
O1 C10 C7 C8 . . . . -167.9(3) ?
O2 C10 C7 C8 . . . . 11.7(3) ?
O1 C10 C7 C6 . . . . 12.4(4) ?
O2 C10 C7 C6 . . . . -168.0(2) ?
C7 C6 C5 C4 . . . . 0.0(4) ?
C9 C4 C5 C6 . . . . 1.4(4) ?
N1 C4 C5 C6 . . . . -178.4(2) ?
C6 C7 C8 C9 . . . . 1.0(4) ?
C10 C7 C8 C9 . . . . -178.7(2) ?
C7 C8 C9 C4 . . . . 0.3(4) ?
C5 C4 C9 C8 . . . . -1.5(4) ?
N1 C4 C9 C8 . . . . 178.3(2) ?
C2 N2 C3 N1 . . . . -0.2(3) ?
C1 N1 C3 N2 . . . . -0.3(3) ?
C4 N1 C3 N2 . . . . 177.6(2) ?
C3 N2 C2 C1 . . . . 0.6(4) ?
N2 C2 C1 N1 . . . . -0.7(4) ?
C3 N1 C1 C2 . . . . 0.6(4) ?
C4 N1 C1 C2 . . . . -177.3(3) ?

loop_
_cod_related_entry_id
_cod_related_entry_database
_cod_related_entry_code
1 ChemSpider 30656502
